data_7105271
loop_
_publ_author_name
'Xue, Zhi-Yong'
'Liu, Tang-Lin'
'Lu, Zhou'
'Huang, He'
'Tao, Hai-Yan'
'Wang, Chun-Jiang'

_publ_section_title
;
 exo-Selective asymmetric 1,3-dipolar cycloaddition of azomethine
 ylides with alkylidene malonates catalyzed by AgOAc/TF-BiphamPhos.
;
_journal_issue 10
_journal_name_full 'Chemical communications (Cambridge, England)'
_journal_page_first 1727
_journal_page_last 1729
_journal_paper_doi 10.1039/b919625k
_journal_volume 46
_journal_year 2010
_chemical_absolute_configuration 7S,8S,9S
_chemical_formula_sum 'C29 H36 Br N O6'
_chemical_formula_weight 574.50
_chemical_name_systematic
;
?
;
_space_group_IT_number 19
_symmetry_cell_setting orthorhombic
_symmetry_space_group_name_Hall 'P 2ac 2ab'
_symmetry_space_group_name_H-M 'P 21 21 21'
_atom_sites_solution_hydrogens geom
_atom_sites_solution_primary direct
_atom_sites_solution_secondary difmap
_audit_creation_method SHELXL-97
_cell_angle_alpha 90.00
_cell_angle_beta 90.00
_cell_angle_gamma 90.00
_cell_formula_units_Z 4
_cell_length_a 11.202(2)
_cell_length_b 11.863(2)
_cell_length_c 22.167(5)
_cell_measurement_temperature 293(2)
_cell_volume 2945.5(10)
_computing_cell_refinement 'Bruker SMART'
_computing_data_collection 'Bruker SMART'
_computing_data_reduction 'Bruker SAINT'
_computing_molecular_graphics 'Bruker SHELXTL'
_computing_structure_refinement 'SHELXL-97 (Sheldrick, 1997)'
_computing_structure_solution 'SHELXS-97 (Sheldrick, 1990)'
_diffrn_ambient_temperature 293(2)
_diffrn_measured_fraction_theta_full 0.999
_diffrn_measured_fraction_theta_max 0.999
_diffrn_radiation_monochromator graphite
_diffrn_radiation_source 'fine-focus sealed tube'
_diffrn_radiation_type MoK\a
_diffrn_radiation_wavelength 0.71073
_diffrn_reflns_av_R_equivalents 0.0285
_diffrn_reflns_av_sigmaI/netI 0.0517
_diffrn_reflns_limit_h_max 14
_diffrn_reflns_limit_h_min -12
_diffrn_reflns_limit_k_max 13
_diffrn_reflns_limit_k_min -14
_diffrn_reflns_limit_l_max 27
_diffrn_reflns_limit_l_min -27
_diffrn_reflns_number 17768
_diffrn_reflns_theta_full 26.50
_diffrn_reflns_theta_max 26.50
_diffrn_reflns_theta_min 2.50
_exptl_absorpt_coefficient_mu 1.435
_exptl_absorpt_correction_T_max 0.7430
_exptl_absorpt_correction_T_min 0.6566
_exptl_absorpt_correction_type multi-scan
_exptl_absorpt_process_details SADABS
_exptl_crystal_density_diffrn 1.295
_exptl_crystal_density_method 'not measured'
_exptl_crystal_description block
_exptl_crystal_F_000 1200
_exptl_crystal_size_max 0.32
_exptl_crystal_size_mid 0.28
_exptl_crystal_size_min 0.22
_refine_diff_density_max 1.182
_refine_diff_density_min -1.160
_refine_diff_density_rms 0.057
_refine_ls_abs_structure_details 'Flack H D (1983), Acta Cryst. A39, 876-881'
_refine_ls_abs_structure_Flack 0.008(12)
_refine_ls_extinction_coef 0.0072(9)
_refine_ls_extinction_expression Fc^*^=kFc[1+0.001xFc^2^\l^3^/sin(2\q)]^-1/4^
_refine_ls_extinction_method SHELXL
_refine_ls_goodness_of_fit_ref 1.025
_refine_ls_hydrogen_treatment constr
_refine_ls_matrix_type full
_refine_ls_number_parameters 343
_refine_ls_number_reflns 6077
_refine_ls_number_restraints 0
_refine_ls_restrained_S_all 1.025
_refine_ls_R_factor_all 0.0707
_refine_ls_R_factor_gt 0.0523
_refine_ls_shift/su_max 0.001
_refine_ls_shift/su_mean 0.000
_refine_ls_structure_factor_coef Fsqd
_refine_ls_weighting_details 'calc w=1/[\s^2^(Fo^2^)+(0.0658P)^2^+1.6081P] where P=(Fo^2^+2Fc^2^)/3'
_refine_ls_weighting_scheme calc
_refine_ls_wR_factor_gt 0.1338
_refine_ls_wR_factor_ref 0.1460
_reflns_number_gt 4688
_reflns_number_total 6077
_reflns_threshold_expression >2sigma(I)
_cod_data_source_file b919625k.txt
_cod_data_source_block 91218xzy_0m
_cod_depositor_comments
;
The following automatic conversions were performed:
'_symmetry_cell_setting' value 'Orthorhombic' changed to 'orthorhombic'
according to '/home/saulius/struct/CIF-dictionaries/cif_core.dic'
dictionary named 'cif_core.dic' version 2.4.1 from 2010-06-29.

Automatic conversion script
Id: cif_fix_enum 1527 2010-12-29 10:47:43Z saulius 
;
_cod_original_sg_symbol_H-M P2(1)2(1)2(1)
_cod_database_code 7105271

loop_
_symmetry_equiv_pos_as_xyz
'x, y, z'
'-x+1/2, -y, z+1/2'
'-x, y+1/2, -z+1/2'
'x+1/2, -y+1/2, -z'

loop_
_atom_site_label
_atom_site_type_symbol
_atom_site_fract_x
_atom_site_fract_y
_atom_site_fract_z
_atom_site_U_iso_or_equiv
_atom_site_adp_type
_atom_site_occupancy
_atom_site_symmetry_multiplicity
_atom_site_calc_flag
_atom_site_refinement_flags
_atom_site_disorder_assembly
_atom_site_disorder_group
Br1 Br 0.77495(6) 1.00987(6) 1.00554(3) 0.1091(3) Uani 1 1 d . . .
C1 C 0.6523(4) 0.9369(4) 0.96050(17) 0.0601(10) Uani 1 1 d . . .
C2 C 0.5906(4) 0.8501(4) 0.98654(18) 0.0660(11) Uani 1 1 d . . .
H2 H 0.6070 0.8281 1.0259 0.079 Uiso 1 1 calc R . .
C3 C 0.5033(4) 0.7957(4) 0.95330(16) 0.0543(9) Uani 1 1 d . . .
H3 H 0.4596 0.7378 0.9710 0.065 Uiso 1 1 calc R . .
C4 C 0.4799(3) 0.8260(3) 0.89430(14) 0.0396(7) Uani 1 1 d . . .
C5 C 0.5445(3) 0.9133(3) 0.86922(16) 0.0472(8) Uani 1 1 d . . .
H5 H 0.5300 0.9345 0.8295 0.057 Uiso 1 1 calc R . .
C6 C 0.6307(3) 0.9701(3) 0.90239(17) 0.0541(9) Uani 1 1 d . . .
H6 H 0.6730 1.0296 0.8854 0.065 Uiso 1 1 calc R . .
C7 C 0.3882(3) 0.7585(3) 0.85864(15) 0.0386(7) Uani 1 1 d . . .
H7 H 0.3476 0.7063 0.8861 0.046 Uiso 1 1 calc R . .
C8 C 0.4462(3) 0.6897(3) 0.80646(16) 0.0436(8) Uani 1 1 d . . .
C9 C 0.3391(3) 0.8448(3) 0.75930(15) 0.0444(8) Uani 1 1 d . . .
H9 H 0.3781 0.9186 0.7568 0.053 Uiso 1 1 calc R . .
C10 C 0.2924(3) 0.8324(3) 0.82615(14) 0.0379(7) Uani 1 1 d . . .
C11 C 0.2448(3) 0.8425(3) 0.70974(15) 0.0447(8) Uani 1 1 d . . .
C12 C 0.2204(4) 0.7480(4) 0.67516(18) 0.0607(10) Uani 1 1 d . . .
H12 H 0.2614 0.6812 0.6826 0.073 Uiso 1 1 calc R . .
C13 C 0.1361(5) 0.7516(4) 0.6297(2) 0.0705(13) Uani 1 1 d . . .
H13 H 0.1218 0.6876 0.6065 0.085 Uiso 1 1 calc R . .
C14 C 0.0738(5) 0.8479(4) 0.6185(2) 0.0708(13) Uani 1 1 d . . .
H14 H 0.0176 0.8498 0.5876 0.085 Uiso 1 1 calc R . .
C15 C 0.0941(4) 0.9414(4) 0.6526(2) 0.0680(12) Uani 1 1 d . . .
H15 H 0.0499 1.0065 0.6459 0.082 Uiso 1 1 calc R . .
C16 C 0.1810(4) 0.9397(3) 0.69750(18) 0.0578(10) Uani 1 1 d . . .
H16 H 0.1963 1.0048 0.7196 0.069 Uiso 1 1 calc R . .
C17 C 0.1699(3) 0.7737(3) 0.82781(15) 0.0414(7) Uani 1 1 d . . .
C18 C -0.0444(3) 0.8185(3) 0.81729(17) 0.0491(9) Uani 1 1 d . . .
C19 C -0.0669(4) 0.7358(4) 0.7662(2) 0.0595(10) Uani 1 1 d . . .
H19A H -0.0338 0.7652 0.7295 0.089 Uiso 1 1 calc R . .
H19B H -0.1513 0.7251 0.7613 0.089 Uiso 1 1 calc R . .
H19C H -0.0299 0.6650 0.7756 0.089 Uiso 1 1 calc R . .
C20 C -0.1022(4) 0.9313(4) 0.8043(2) 0.0729(13) Uani 1 1 d . . .
H20A H -0.0883 0.9815 0.8376 0.109 Uiso 1 1 calc R . .
H20B H -0.1865 0.9211 0.7989 0.109 Uiso 1 1 calc R . .
H20C H -0.0684 0.9628 0.7683 0.109 Uiso 1 1 calc R . .
C21 C -0.0826(4) 0.7739(4) 0.87815(19) 0.0626(11) Uani 1 1 d . . .
H21A H -0.0456 0.7021 0.8852 0.094 Uiso 1 1 calc R . .
H21B H -0.1678 0.7655 0.8789 0.094 Uiso 1 1 calc R . .
H21C H -0.0586 0.8259 0.9091 0.094 Uiso 1 1 calc R . .
C22 C 0.2760(3) 0.9479(3) 0.85545(15) 0.0420(7) Uani 1 1 d . . .
C23 C 0.2271(4) 1.0323(3) 0.95401(18) 0.0569(10) Uani 1 1 d . . .
C24 C 0.1210(6) 1.0987(5) 0.9320(3) 0.0966(19) Uani 1 1 d . . .
H24A H 0.1375 1.1281 0.8925 0.145 Uiso 1 1 calc R . .
H24B H 0.1056 1.1599 0.9592 0.145 Uiso 1 1 calc R . .
H24C H 0.0523 1.0504 0.9302 0.145 Uiso 1 1 calc R . .
C25 C 0.2016(6) 0.9765(5) 1.0138(2) 0.0898(17) Uani 1 1 d . . .
H25A H 0.1371 0.9239 1.0091 0.135 Uiso 1 1 calc R . .
H25B H 0.1797 1.0328 1.0429 0.135 Uiso 1 1 calc R . .
H25C H 0.2716 0.9374 1.0274 0.135 Uiso 1 1 calc R . .
C26 C 0.3385(5) 1.1016(4) 0.9573(2) 0.0759(13) Uani 1 1 d . . .
H26A H 0.4035 1.0553 0.9708 0.114 Uiso 1 1 calc R . .
H26B H 0.3269 1.1626 0.9852 0.114 Uiso 1 1 calc R . .
H26C H 0.3565 1.1313 0.9181 0.114 Uiso 1 1 calc R . .
C27 C 0.5795(4) 0.6617(4) 0.8154(2) 0.0672(12) Uani 1 1 d . . .
H27A H 0.6073 0.6175 0.7819 0.101 Uiso 1 1 calc R . .
H27B H 0.5895 0.6197 0.8520 0.101 Uiso 1 1 calc R . .
H27C H 0.6246 0.7303 0.8177 0.101 Uiso 1 1 calc R . .
C28 C 0.3850(3) 0.5756(3) 0.79722(18) 0.0526(9) Uani 1 1 d . . .
C29 C 0.3298(7) 0.4047(4) 0.8413(3) 0.098(2) Uani 1 1 d . . .
H29A H 0.2449 0.4110 0.8366 0.147 Uiso 1 1 calc R . .
H29B H 0.3473 0.3616 0.8769 0.147 Uiso 1 1 calc R . .
H29C H 0.3632 0.3677 0.8067 0.147 Uiso 1 1 calc R . .
N1 N 0.4332(3) 0.7607(3) 0.75380(14) 0.0556(9) Uani 1 1 d . . .
H1 H 0.4771 0.7539 0.7222 0.067 Uiso 1 1 calc R . .
O1 O 0.1574(2) 0.6735(2) 0.83436(14) 0.0564(7) Uani 1 1 d . . .
O2 O 0.0842(2) 0.84838(19) 0.81944(12) 0.0450(6) Uani 1 1 d . . .
O3 O 0.2885(3) 1.0363(2) 0.83056(12) 0.0588(7) Uani 1 1 d . . .
O4 O 0.2456(2) 0.93429(19) 0.91306(10) 0.0469(6) Uani 1 1 d . . .
O5 O 0.3811(3) 0.5158(2) 0.84705(13) 0.0694(8) Uani 1 1 d . . .
O6 O 0.3548(3) 0.5407(3) 0.74886(13) 0.0668(8) Uani 1 1 d . . .

loop_
_atom_site_aniso_label
_atom_site_aniso_U_11
_atom_site_aniso_U_22
_atom_site_aniso_U_33
_atom_site_aniso_U_23
_atom_site_aniso_U_13
_atom_site_aniso_U_12
Br1 0.0962(4) 0.1529(6) 0.0781(4) -0.0132(4) -0.0327(3) -0.0519(4)
C1 0.048(2) 0.085(3) 0.047(2) -0.012(2) -0.0137(17) -0.013(2)
C2 0.065(3) 0.096(3) 0.0376(19) 0.006(2) -0.0121(18) -0.009(2)
C3 0.053(2) 0.068(2) 0.0428(19) 0.0106(17) -0.0002(17) -0.0070(19)
C4 0.0314(16) 0.0498(19) 0.0376(16) -0.0019(14) -0.0003(13) 0.0015(14)
C5 0.044(2) 0.061(2) 0.0373(17) 0.0023(15) -0.0020(14) -0.0030(16)
C6 0.048(2) 0.064(2) 0.050(2) -0.0007(18) 0.0002(16) -0.0150(18)
C7 0.0341(16) 0.0416(18) 0.0402(17) 0.0001(14) -0.0002(13) 0.0015(13)
C8 0.0324(17) 0.051(2) 0.0470(19) -0.0062(16) 0.0021(14) 0.0042(15)
C9 0.0400(19) 0.051(2) 0.0420(17) 0.0018(15) 0.0039(14) -0.0041(16)
C10 0.0338(17) 0.0430(17) 0.0369(16) 0.0005(13) -0.0016(13) -0.0003(13)
C11 0.047(2) 0.049(2) 0.0378(16) 0.0068(14) 0.0049(15) -0.0041(16)
C12 0.070(3) 0.058(2) 0.054(2) -0.0056(18) -0.012(2) 0.001(2)
C13 0.086(3) 0.070(3) 0.056(2) -0.013(2) -0.012(2) -0.007(3)
C14 0.075(3) 0.091(3) 0.046(2) 0.011(2) -0.016(2) -0.016(3)
C15 0.077(3) 0.059(2) 0.068(3) 0.018(2) -0.016(2) -0.004(2)
C16 0.066(3) 0.051(2) 0.056(2) 0.0058(18) -0.0103(19) -0.0072(19)
C17 0.0359(17) 0.047(2) 0.0410(17) -0.0011(15) -0.0003(13) 0.0000(14)
C18 0.0318(17) 0.060(2) 0.055(2) 0.0051(17) -0.0027(15) -0.0017(16)
C19 0.045(2) 0.074(3) 0.060(2) 0.001(2) -0.0085(18) -0.012(2)
C20 0.051(2) 0.078(3) 0.090(3) 0.010(3) -0.008(2) 0.020(2)
C21 0.045(2) 0.082(3) 0.061(3) 0.007(2) 0.0051(19) 0.000(2)
C22 0.0359(17) 0.0432(19) 0.0470(18) -0.0001(15) -0.0060(14) 0.0012(14)
C23 0.061(2) 0.051(2) 0.058(2) -0.0139(17) -0.0005(18) 0.0071(19)
C24 0.092(4) 0.092(4) 0.106(4) -0.042(3) -0.017(3) 0.041(3)
C25 0.119(5) 0.086(3) 0.064(3) -0.023(3) 0.023(3) -0.003(3)
C26 0.085(3) 0.073(3) 0.070(3) -0.026(2) -0.002(3) -0.012(3)
C27 0.040(2) 0.084(3) 0.077(3) -0.029(2) 0.0001(19) 0.013(2)
C28 0.045(2) 0.057(2) 0.055(2) -0.0085(19) 0.0080(17) 0.0066(17)
C29 0.156(6) 0.050(3) 0.087(4) -0.008(2) 0.027(4) -0.010(3)
N1 0.0475(18) 0.071(2) 0.0486(18) -0.0025(15) 0.0126(14) 0.0009(17)
O1 0.0414(14) 0.0432(15) 0.0845(19) 0.0037(13) -0.0022(13) 0.0002(11)
O2 0.0331(12) 0.0435(13) 0.0584(15) 0.0002(11) -0.0041(11) 0.0031(10)
O3 0.0743(19) 0.0444(15) 0.0576(15) 0.0037(12) -0.0047(13) -0.0031(13)
O4 0.0514(14) 0.0424(12) 0.0469(13) -0.0074(10) 0.0018(11) 0.0040(11)
O5 0.102(2) 0.0447(15) 0.0614(16) -0.0058(13) 0.0059(15) 0.0046(15)
O6 0.074(2) 0.0677(18) 0.0589(17) -0.0201(14) 0.0005(13) -0.0042(16)

loop_
_atom_type_symbol
_atom_type_description
_atom_type_scat_dispersion_real
_atom_type_scat_dispersion_imag
_atom_type_scat_source
C C 0.0033 0.0016 'International Tables Vol C Tables 4.2.6.8 and 6.1.1.4'
H H 0.0000 0.0000 'International Tables Vol C Tables 4.2.6.8 and 6.1.1.4'
N N 0.0061 0.0033 'International Tables Vol C Tables 4.2.6.8 and 6.1.1.4'
O O 0.0106 0.0060 'International Tables Vol C Tables 4.2.6.8 and 6.1.1.4'
Br Br -0.2901 2.4595 'International Tables Vol C Tables 4.2.6.8 and 6.1.1.4'

loop_
_geom_angle_atom_site_label_1
_geom_angle_atom_site_label_2
_geom_angle_atom_site_label_3
_geom_angle
_geom_angle_site_symmetry_1
_geom_angle_site_symmetry_3
_geom_angle_publ_flag
C2 C1 C6 121.6(4) . . ?
C2 C1 Br1 119.0(3) . . ?
C6 C1 Br1 119.3(3) . . ?
C1 C2 C3 118.9(4) . . ?
C1 C2 H2 120.6 . . ?
C3 C2 H2 120.6 . . ?
C2 C3 C4 121.1(4) . . ?
C2 C3 H3 119.4 . . ?
C4 C3 H3 119.4 . . ?
C3 C4 C5 118.5(3) . . ?
C3 C4 C7 118.9(3) . . ?
C5 C4 C7 122.6(3) . . ?
C4 C5 C6 121.0(3) . . ?
C4 C5 H5 119.5 . . ?
C6 C5 H5 119.5 . . ?
C1 C6 C5 118.8(4) . . ?
C1 C6 H6 120.6 . . ?
C5 C6 H6 120.6 . . ?
C4 C7 C10 114.1(3) . . ?
C4 C7 C8 112.3(3) . . ?
C10 C7 C8 103.8(3) . . ?
C4 C7 H7 108.8 . . ?
C10 C7 H7 108.8 . . ?
C8 C7 H7 108.8 . . ?
N1 C8 C28 111.2(3) . . ?
N1 C8 C27 109.0(3) . . ?
C28 C8 C27 105.1(3) . . ?
N1 C8 C7 104.6(3) . . ?
C28 C8 C7 112.1(3) . . ?
C27 C8 C7 115.0(3) . . ?
N1 C9 C11 115.4(3) . . ?
N1 C9 C10 104.8(3) . . ?
C11 C9 C10 116.4(3) . . ?
N1 C9 H9 106.5 . . ?
C11 C9 H9 106.5 . . ?
C10 C9 H9 106.5 . . ?
C22 C10 C17 106.7(3) . . ?
C22 C10 C7 113.0(3) . . ?
C17 C10 C7 110.4(3) . . ?
C22 C10 C9 110.8(3) . . ?
C17 C10 C9 111.1(3) . . ?
C7 C10 C9 104.9(3) . . ?
C12 C11 C16 117.6(4) . . ?
C12 C11 C9 123.4(3) . . ?
C16 C11 C9 119.0(3) . . ?
C13 C12 C11 120.9(4) . . ?
C13 C12 H12 119.5 . . ?
C11 C12 H12 119.5 . . ?
C14 C13 C12 120.6(4) . . ?
C14 C13 H13 119.7 . . ?
C12 C13 H13 119.7 . . ?
C15 C14 C13 119.8(4) . . ?
C15 C14 H14 120.1 . . ?
C13 C14 H14 120.1 . . ?
C14 C15 C16 120.1(4) . . ?
C14 C15 H15 119.9 . . ?
C16 C15 H15 119.9 . . ?
C11 C16 C15 120.9(4) . . ?
C11 C16 H16 119.6 . . ?
C15 C16 H16 119.6 . . ?
O1 C17 O2 126.4(3) . . ?
O1 C17 C10 123.5(3) . . ?
O2 C17 C10 110.0(3) . . ?
O2 C18 C21 109.3(3) . . ?
O2 C18 C20 102.1(3) . . ?
C21 C18 C20 111.0(4) . . ?
O2 C18 C19 109.8(3) . . ?
C21 C18 C19 113.1(3) . . ?
C20 C18 C19 111.0(4) . . ?
C18 C19 H19A 109.5 . . ?
C18 C19 H19B 109.5 . . ?
H19A C19 H19B 109.5 . . ?
C18 C19 H19C 109.5 . . ?
H19A C19 H19C 109.5 . . ?
H19B C19 H19C 109.5 . . ?
C18 C20 H20A 109.5 . . ?
C18 C20 H20B 109.5 . . ?
H20A C20 H20B 109.5 . . ?
C18 C20 H20C 109.5 . . ?
H20A C20 H20C 109.5 . . ?
H20B C20 H20C 109.5 . . ?
C18 C21 H21A 109.5 . . ?
C18 C21 H21B 109.5 . . ?
H21A C21 H21B 109.5 . . ?
C18 C21 H21C 109.5 . . ?
H21A C21 H21C 109.5 . . ?
H21B C21 H21C 109.5 . . ?
O3 C22 O4 125.5(3) . . ?
O3 C22 C10 125.3(3) . . ?
O4 C22 C10 109.3(3) . . ?
O4 C23 C26 110.1(3) . . ?
O4 C23 C25 102.7(3) . . ?
C26 C23 C25 110.9(4) . . ?
O4 C23 C24 108.7(3) . . ?
C26 C23 C24 112.7(4) . . ?
C25 C23 C24 111.4(5) . . ?
C23 C24 H24A 109.5 . . ?
C23 C24 H24B 109.5 . . ?
H24A C24 H24B 109.5 . . ?
C23 C24 H24C 109.5 . . ?
H24A C24 H24C 109.5 . . ?
H24B C24 H24C 109.5 . . ?
C23 C25 H25A 109.5 . . ?
C23 C25 H25B 109.5 . . ?
H25A C25 H25B 109.5 . . ?
C23 C25 H25C 109.5 . . ?
H25A C25 H25C 109.5 . . ?
H25B C25 H25C 109.5 . . ?
C23 C26 H26A 109.5 . . ?
C23 C26 H26B 109.5 . . ?
H26A C26 H26B 109.5 . . ?
C23 C26 H26C 109.5 . . ?
H26A C26 H26C 109.5 . . ?
H26B C26 H26C 109.5 . . ?
C8 C27 H27A 109.5 . . ?
C8 C27 H27B 109.5 . . ?
H27A C27 H27B 109.5 . . ?
C8 C27 H27C 109.5 . . ?
H27A C27 H27C 109.5 . . ?
H27B C27 H27C 109.5 . . ?
O6 C28 O5 123.8(4) . . ?
O6 C28 C8 123.5(4) . . ?
O5 C28 C8 112.3(3) . . ?
O5 C29 H29A 109.5 . . ?
O5 C29 H29B 109.5 . . ?
H29A C29 H29B 109.5 . . ?
O5 C29 H29C 109.5 . . ?
H29A C29 H29C 109.5 . . ?
H29B C29 H29C 109.5 . . ?
C8 N1 C9 113.8(3) . . ?
C8 N1 H1 123.1 . . ?
C9 N1 H1 123.1 . . ?
C17 O2 C18 123.4(3) . . ?
C22 O4 C23 121.7(3) . . ?
C28 O5 C29 115.6(4) . . ?

loop_
_geom_bond_atom_site_label_1
_geom_bond_atom_site_label_2
_geom_bond_distance
_geom_bond_site_symmetry_2
_geom_bond_publ_flag
Br1 C1 1.907(4) . ?
C1 C2 1.367(6) . ?
C1 C6 1.368(6) . ?
C2 C3 1.384(6) . ?
C2 H2 0.9300 . ?
C3 C4 1.381(5) . ?
C3 H3 0.9300 . ?
C4 C5 1.380(5) . ?
C4 C7 1.524(5) . ?
C5 C6 1.388(5) . ?
C5 H5 0.9300 . ?
C6 H6 0.9300 . ?
C7 C10 1.561(5) . ?
C7 C8 1.558(5) . ?
C7 H7 0.9800 . ?
C8 N1 1.447(5) . ?
C8 C28 1.532(6) . ?
C8 C27 1.542(5) . ?
C9 N1 1.456(5) . ?
C9 C11 1.524(5) . ?
C9 C10 1.578(5) . ?
C9 H9 0.9800 . ?
C10 C22 1.528(5) . ?
C10 C17 1.539(5) . ?
C11 C12 1.385(5) . ?
C11 C16 1.384(5) . ?
C12 C13 1.382(6) . ?
C12 H12 0.9300 . ?
C13 C14 1.362(7) . ?
C13 H13 0.9300 . ?
C14 C15 1.362(7) . ?
C14 H14 0.9300 . ?
C15 C16 1.392(6) . ?
C15 H15 0.9300 . ?
C16 H16 0.9300 . ?
C17 O1 1.206(4) . ?
C17 O2 1.320(4) . ?
C18 O2 1.484(4) . ?
C18 C21 1.511(6) . ?
C18 C20 1.514(6) . ?
C18 C19 1.519(6) . ?
C19 H19A 0.9600 . ?
C19 H19B 0.9600 . ?
C19 H19C 0.9600 . ?
C20 H20A 0.9600 . ?
C20 H20B 0.9600 . ?
C20 H20C 0.9600 . ?
C21 H21A 0.9600 . ?
C21 H21B 0.9600 . ?
C21 H21C 0.9600 . ?
C22 O3 1.194(4) . ?
C22 O4 1.332(4) . ?
C23 O4 1.489(4) . ?
C23 C26 1.496(7) . ?
C23 C25 1.508(7) . ?
C23 C24 1.507(7) . ?
C24 H24A 0.9600 . ?
C24 H24B 0.9600 . ?
C24 H24C 0.9600 . ?
C25 H25A 0.9600 . ?
C25 H25B 0.9600 . ?
C25 H25C 0.9600 . ?
C26 H26A 0.9600 . ?
C26 H26B 0.9600 . ?
C26 H26C 0.9600 . ?
C27 H27A 0.9600 . ?
C27 H27B 0.9600 . ?
C27 H27C 0.9600 . ?
C28 O6 1.198(5) . ?
C28 O5 1.313(5) . ?
C29 O5 1.443(6) . ?
C29 H29A 0.9600 . ?
C29 H29B 0.9600 . ?
C29 H29C 0.9600 . ?
N1 H1 0.8600 . ?

loop_
_geom_torsion_atom_site_label_1
_geom_torsion_atom_site_label_2
_geom_torsion_atom_site_label_3
_geom_torsion_atom_site_label_4
_geom_torsion
_geom_torsion_site_symmetry_1
_geom_torsion_site_symmetry_2
_geom_torsion_site_symmetry_3
_geom_torsion_site_symmetry_4
_geom_torsion_publ_flag
C6 C1 C2 C3 -0.7(7) . . . . ?
Br1 C1 C2 C3 -178.7(3) . . . . ?
C1 C2 C3 C4 1.5(6) . . . . ?
C2 C3 C4 C5 -1.0(6) . . . . ?
C2 C3 C4 C7 176.3(4) . . . . ?
C3 C4 C5 C6 -0.3(5) . . . . ?
C7 C4 C5 C6 -177.4(3) . . . . ?
C2 C1 C6 C5 -0.5(6) . . . . ?
Br1 C1 C6 C5 177.4(3) . . . . ?
C4 C5 C6 C1 1.0(6) . . . . ?
C3 C4 C7 C10 130.2(3) . . . . ?
C5 C4 C7 C10 -52.6(4) . . . . ?
C3 C4 C7 C8 -112.1(4) . . . . ?
C5 C4 C7 C8 65.1(4) . . . . ?
C4 C7 C8 N1 -95.4(3) . . . . ?
C10 C7 C8 N1 28.2(3) . . . . ?
C4 C7 C8 C28 144.0(3) . . . . ?
C10 C7 C8 C28 -92.4(3) . . . . ?
C4 C7 C8 C27 24.1(5) . . . . ?
C10 C7 C8 C27 147.7(3) . . . . ?
C4 C7 C10 C22 -23.7(4) . . . . ?
C8 C7 C10 C22 -146.2(3) . . . . ?
C4 C7 C10 C17 -143.1(3) . . . . ?
C8 C7 C10 C17 94.4(3) . . . . ?
C4 C7 C10 C9 97.1(3) . . . . ?
C8 C7 C10 C9 -25.4(3) . . . . ?
N1 C9 C10 C22 135.7(3) . . . . ?
C11 C9 C10 C22 -95.5(3) . . . . ?
N1 C9 C10 C17 -105.8(3) . . . . ?
C11 C9 C10 C17 23.0(4) . . . . ?
N1 C9 C10 C7 13.4(3) . . . . ?
C11 C9 C10 C7 142.2(3) . . . . ?
N1 C9 C11 C12 23.1(5) . . . . ?
C10 C9 C11 C12 -100.3(4) . . . . ?
N1 C9 C11 C16 -155.8(3) . . . . ?
C10 C9 C11 C16 80.8(4) . . . . ?
C16 C11 C12 C13 0.7(6) . . . . ?
C9 C11 C12 C13 -178.2(4) . . . . ?
C11 C12 C13 C14 -1.0(7) . . . . ?
C12 C13 C14 C15 -0.4(8) . . . . ?
C13 C14 C15 C16 2.1(7) . . . . ?
C12 C11 C16 C15 1.0(6) . . . . ?
C9 C11 C16 C15 180.0(4) . . . . ?
C14 C15 C16 C11 -2.4(7) . . . . ?
C22 C10 C17 O1 -145.8(3) . . . . ?
C7 C10 C17 O1 -22.7(5) . . . . ?
C9 C10 C17 O1 93.3(4) . . . . ?
C22 C10 C17 O2 35.9(4) . . . . ?
C7 C10 C17 O2 159.0(3) . . . . ?
C9 C10 C17 O2 -85.0(3) . . . . ?
C17 C10 C22 O3 -116.4(4) . . . . ?
C7 C10 C22 O3 122.2(4) . . . . ?
C9 C10 C22 O3 4.8(5) . . . . ?
C17 C10 C22 O4 63.7(3) . . . . ?
C7 C10 C22 O4 -57.8(4) . . . . ?
C9 C10 C22 O4 -175.2(3) . . . . ?
N1 C8 C28 O6 15.6(5) . . . . ?
C27 C8 C28 O6 -102.2(4) . . . . ?
C7 C8 C28 O6 132.3(4) . . . . ?
N1 C8 C28 O5 -171.2(3) . . . . ?
C27 C8 C28 O5 71.0(4) . . . . ?
C7 C8 C28 O5 -54.5(4) . . . . ?
C28 C8 N1 C9 99.9(3) . . . . ?
C27 C8 N1 C9 -144.7(3) . . . . ?
C7 C8 N1 C9 -21.3(4) . . . . ?
C11 C9 N1 C8 -124.4(3) . . . . ?
C10 C9 N1 C8 5.0(4) . . . . ?
O1 C17 O2 C18 0.5(6) . . . . ?
C10 C17 O2 C18 178.7(3) . . . . ?
C21 C18 O2 C17 64.8(4) . . . . ?
C20 C18 O2 C17 -177.7(3) . . . . ?
C19 C18 O2 C17 -59.8(4) . . . . ?
O3 C22 O4 C23 -1.9(5) . . . . ?
C10 C22 O4 C23 178.0(3) . . . . ?
C26 C23 O4 C22 -58.9(5) . . . . ?
C25 C23 O4 C22 -176.9(4) . . . . ?
C24 C23 O4 C22 65.0(5) . . . . ?
O6 C28 O5 C29 -4.0(6) . . . . ?
C8 C28 O5 C29 -177.1(4) . . . . ?

loop_
_cod_related_entry_id
_cod_related_entry_database
_cod_related_entry_code
1 ChemSpider 30653181
